data_4325865
loop_
_publ_author_name
'Samit Majumder'
'Sohini Sarkar'
'Sujit Sasmal'
'E. Carolina Sa\~nudo'
'Sasankasekhar Mohanta'

_publ_section_title
;
 Heterobridged Dinuclear, Tetranuclear, Dinuclear-Based 1-D, and
 Heptanuclear-Based 1-D Complexes of Copper(II) Derived from a
 Dinucleating Ligand: Syntheses, Structures, Magnetochemistry,
 Spectroscopy, and Catecholase Activity
;
_journal_name_full 'Inorganic Chemistry'
_journal_page_first 7540
_journal_page_last 7554
_journal_paper_doi 10.1021/ic200409d
_journal_volume 50
_journal_year 2011
_chemical_formula_sum 'C54 H64 Cu7 N43 O5'
_chemical_formula_weight 1840.26
_chemical_name_systematic
;
 ?
;
_space_group_IT_number 1
_symmetry_cell_setting triclinic
_symmetry_space_group_name_Hall 'P 1'
_symmetry_space_group_name_H-M 'P 1'
_atom_sites_solution_hydrogens geom
_atom_sites_solution_primary direct
_atom_sites_solution_secondary difmap
_audit_creation_method SHELXL-97
_cell_angle_alpha 106.7910(10)
_cell_angle_beta 104.2630(10)
_cell_angle_gamma 107.7670(10)
_cell_formula_units_Z 1
_cell_length_a 11.5844(10)
_cell_length_b 11.9880(10)
_cell_length_c 14.8922(13)
_cell_measurement_temperature 100(2)
_cell_volume 1754.0(3)
_computing_cell_refinement 'Bruker SMART'
_computing_data_collection 'Bruker SMART'
_computing_data_reduction 'Bruker SAINT'
_computing_molecular_graphics 'Bruker SHELXTL'
_computing_publication_material 'Bruker SHELXTL'
_computing_structure_refinement 'SHELXL-97 (Sheldrick, 1997)'
_computing_structure_solution 'SHELXS-97 (Sheldrick, 1990)'
_diffrn_ambient_temperature 100(2)
_diffrn_measured_fraction_theta_full 0.981
_diffrn_measured_fraction_theta_max 0.981
_diffrn_measurement_device_type 'CCD area detector'
_diffrn_measurement_method '\p and \w scans'
_diffrn_radiation_monochromator graphite
_diffrn_radiation_source 'fine-focus sealed tube'
_diffrn_radiation_type MoK\a
_diffrn_radiation_wavelength 0.71073
_diffrn_reflns_av_R_equivalents 0.0425
_diffrn_reflns_av_sigmaI/netI 0.0974
_diffrn_reflns_limit_h_max 13
_diffrn_reflns_limit_h_min -13
_diffrn_reflns_limit_k_max 14
_diffrn_reflns_limit_k_min -14
_diffrn_reflns_limit_l_max 17
_diffrn_reflns_limit_l_min -17
_diffrn_reflns_number 12925
_diffrn_reflns_theta_full 25.33
_diffrn_reflns_theta_max 25.33
_diffrn_reflns_theta_min 1.54
_diffrn_standards_decay_% <1
_exptl_absorpt_coefficient_mu 2.162
_exptl_absorpt_correction_T_max 0.6969
_exptl_absorpt_correction_T_min 0.5445
_exptl_absorpt_correction_type multi-scan
_exptl_absorpt_process_details 'SADABS (Sheldrick, 1996)'
_exptl_crystal_colour brown
_exptl_crystal_density_diffrn 1.742
_exptl_crystal_description prism
_exptl_crystal_F_000 932
_exptl_crystal_size_max 0.32
_exptl_crystal_size_mid 0.25
_exptl_crystal_size_min 0.18
_refine_diff_density_max 1.514
_refine_diff_density_min -1.388
_refine_diff_density_rms 0.141
_refine_ls_abs_structure_details 'Flack H D (1983), Acta Cryst. A39, 876-881'
_refine_ls_abs_structure_Flack 0.39(2)
_refine_ls_extinction_method none
_refine_ls_goodness_of_fit_ref 1.038
_refine_ls_hydrogen_treatment constr
_refine_ls_matrix_type fullcycle
_refine_ls_number_parameters 936
_refine_ls_number_reflns 9863
_refine_ls_number_restraints 3
_refine_ls_restrained_S_all 1.038
_refine_ls_R_factor_all 0.0870
_refine_ls_R_factor_gt 0.0627
_refine_ls_shift/su_max 0.074
_refine_ls_shift/su_mean 0.000
_refine_ls_structure_factor_coef Fsqd
_refine_ls_weighting_details 'calc w=1/[\s^2^(Fo^2^)+(0.0609P)^2^+4.8715P] where P=(Fo^2^+2Fc^2^)/3'
_refine_ls_weighting_scheme calc
_refine_ls_wR_factor_gt 0.1361
_refine_ls_wR_factor_ref 0.1514
_reflns_number_gt 7655
_reflns_number_total 9863
_reflns_threshold_expression >2sigma(I)
_cod_data_source_file ic200409d_si_002_5.cif
_cod_data_source_block 5
_cod_database_code 4325865

loop_
_symmetry_equiv_pos_as_xyz
'x, y, z'

loop_
_atom_site_label
_atom_site_type_symbol
_atom_site_fract_x
_atom_site_fract_y
_atom_site_fract_z
_atom_site_U_iso_or_equiv
_atom_site_adp_type
_atom_site_occupancy
_atom_site_symmetry_multiplicity
_atom_site_calc_flag
_atom_site_refinement_flags
C1 C -0.1029(11) -0.3502(11) -0.0211(8) 0.018(3) Uani 1 1 d .
C2 C -0.0304(11) -0.3409(11) -0.0819(9) 0.019(3) Uani 1 1 d .
C3 C -0.0479(13) -0.2777(13) -0.1489(10) 0.032(3) Uani 1 1 d .
H3 H 0.0002 -0.2761 -0.1921 0.038 Uiso 1 1 calc R
C4 C -0.1303(14) -0.2210(14) -0.1519(10) 0.037(3) Uani 1 1 d .
C5 C -0.2039(12) -0.2274(12) -0.0915(9) 0.027(3) Uani 1 1 d .
H5 H -0.2638 -0.1880 -0.0950 0.032 Uiso 1 1 calc R
C6 C -0.1930(12) -0.2906(11) -0.0243(8) 0.024(3) Uani 1 1 d .
C7 C -0.2753(11) -0.2889(11) 0.0355(8) 0.021(3) Uani 1 1 d .
H7 H -0.3312 -0.2459 0.0266 0.025 Uiso 1 1 calc R
C8 C -0.3719(11) -0.3288(12) 0.1498(8) 0.020(3) Uani 1 1 d .
H8A H -0.4448 -0.4131 0.1251 0.024 Uiso 1 1 calc R
H8B H -0.4084 -0.2702 0.1316 0.024 Uiso 1 1 calc R
C9 C -0.3068(10) -0.2771(10) 0.2661(8) 0.017(2) Uani 1 1 d .
H9A H -0.2234 -0.2031 0.2886 0.020 Uiso 1 1 calc R
H9B H -0.3639 -0.2467 0.2968 0.020 Uiso 1 1 calc R
C10 C -0.2809(11) -0.3732(10) 0.3039(8) 0.020(3) Uani 1 1 d .
C15 C 0.0691(10) -0.3963(10) -0.0849(8) 0.014(2) Uiso 1 1 d .
H15 H 0.1059 -0.3925 -0.1349 0.017 Uiso 1 1 calc R
C16 C 0.2034(10) -0.4981(11) -0.0517(8) 0.020(3) Uani 1 1 d .
H16A H 0.2930 -0.4337 -0.0092 0.024 Uiso 1 1 calc R
H16B H 0.1924 -0.5159 -0.1232 0.024 Uiso 1 1 calc R
C17 C 0.1835(12) -0.6200(12) -0.0334(8) 0.023(3) Uani 1 1 d .
H17A H 0.0896 -0.6769 -0.0658 0.027 Uiso 1 1 calc R
H17B H 0.2305 -0.6639 -0.0670 0.027 Uiso 1 1 calc R
C23 C -0.1482(16) -0.1566(14) -0.2233(10) 0.049(4) Uani 1 1 d .
H23A H -0.1833 -0.0934 -0.1980 0.059 Uiso 1 1 calc R
H23B H -0.0619 -0.1096 -0.2239 0.059 Uiso 1 1 calc R
C24 C -0.236(2) -0.2441(18) -0.3272(12) 0.104(8) Uani 1 1 d .
H24C H -0.2078 -0.3131 -0.3502 0.157 Uiso 1 1 calc R
H24A H -0.2328 -0.1973 -0.3714 0.157 Uiso 1 1 calc R
H24B H -0.3250 -0.2801 -0.3294 0.157 Uiso 1 1 calc R
C25 C 0.4819(11) 0.0924(10) 0.6865(8) 0.014(2) Uani 1 1 d .
C26 C 0.5727(10) 0.0381(10) 0.7051(8) 0.012(2) Uiso 1 1 d .
C27 C 0.5843(11) -0.0069(11) 0.7828(9) 0.021(3) Uani 1 1 d .
H27 H 0.6481 -0.0405 0.7959 0.026 Uiso 1 1 calc R
C28 C 0.5082(11) -0.0050(11) 0.8413(9) 0.023(3) Uani 1 1 d .
C29 C 0.4168(11) 0.0445(11) 0.8205(9) 0.021(3) Uani 1 1 d .
H29 H 0.3616 0.0442 0.8583 0.026 Uiso 1 1 calc R
C30 C 0.4007(10) 0.0950(10) 0.7473(8) 0.014(2) Uani 1 1 d .
C31 C 0.3057(11) 0.1476(10) 0.7374(8) 0.019(3) Uani 1 1 d .
H31 H 0.2656 0.1516 0.7860 0.023 Uiso 1 1 calc R
C32 C 0.1637(12) 0.2344(12) 0.6757(9) 0.023(3) Uani 1 1 d .
H32A H 0.1557 0.2479 0.7423 0.027 Uiso 1 1 calc R
H32B H 0.0799 0.1681 0.6234 0.027 Uiso 1 1 calc R
C33 C 0.1919(11) 0.3638(11) 0.6586(8) 0.020(3) Uani 1 1 d .
H33A H 0.1377 0.4058 0.6831 0.024 Uiso 1 1 calc R
H33B H 0.2846 0.4225 0.6971 0.024 Uiso 1 1 calc R
C34 C 0.1606(10) 0.3351(10) 0.5473(8) 0.016(2) Uiso 1 1 d .
C35 C 0.0947(10) 0.3927(11) 0.5009(8) 0.021(3) Uiso 1 1 d .
H35 H 0.0686 0.4517 0.5396 0.025 Uiso 1 1 calc R
C36 C 0.0652(11) 0.3678(11) 0.4006(10) 0.028(3) Uani 1 1 d .
H36 H 0.0213 0.4098 0.3695 0.033 Uiso 1 1 calc R
C37 C 0.1024(11) 0.2776(10) 0.3452(9) 0.024(3) Uani 1 1 d .
H37 H 0.0839 0.2564 0.2751 0.029 Uiso 1 1 calc R
C38 C 0.1654(10) 0.2217(10) 0.3946(8) 0.016(2) Uiso 1 1 d .
H38 H 0.1843 0.1560 0.3561 0.019 Uiso 1 1 calc R
C39 C 0.6595(10) 0.0300(10) 0.6521(8) 0.014(2) Uani 1 1 d .
H39 H 0.7241 0.0024 0.6783 0.017 Uiso 1 1 calc R
C40 C 0.7609(11) 0.0334(11) 0.5339(9) 0.022(3) Uani 1 1 d .
H40B H 0.7208 -0.0526 0.4790 0.027 Uiso 1 1 calc R
H40A H 0.8330 0.0357 0.5875 0.027 Uiso 1 1 calc R
C41 C 0.8162(10) 0.1313(10) 0.4933(8) 0.016(2) Uiso 1 1 d .
H41A H 0.8423 0.2176 0.5443 0.019 Uiso 1 1 calc R
H41B H 0.8953 0.1251 0.4825 0.019 Uiso 1 1 calc R
C42 C 0.7222(11) 0.1148(10) 0.3968(8) 0.019(3) Uani 1 1 d .
C43 C 0.7554(11) 0.1039(10) 0.3109(8) 0.019(2) Uani 1 1 d .
H43 H 0.8389 0.1054 0.3144 0.022 Uiso 1 1 calc R
C44 C 0.6724(11) 0.0913(11) 0.2241(9) 0.026(3) Uiso 1 1 d .
H44 H 0.6965 0.0857 0.1670 0.031 Uiso 1 1 calc R
C45 C 0.5503(12) 0.0868(11) 0.2207(8) 0.027(3) Uani 1 1 d .
H45 H 0.4892 0.0802 0.1615 0.032 Uiso 1 1 calc R
C46 C 0.5205(12) 0.0920(12) 0.3027(9) 0.030(3) Uani 1 1 d .
H46 H 0.4346 0.0836 0.2978 0.035 Uiso 1 1 calc R
C47 C 0.5163(12) -0.0614(12) 0.9204(9) 0.026(3) Uani 1 1 d .
H47B H 0.6053 -0.0577 0.9461 0.032 Uiso 1 1 calc R
H47A H 0.5021 -0.0081 0.9776 0.032 Uiso 1 1 calc R
C48 C 0.419(2) -0.1978(17) 0.8831(14) 0.091(7) Uani 1 1 d .
H48A H 0.3306 -0.2021 0.8606 0.136 Uiso 1 1 calc R
H48B H 0.4320 -0.2279 0.9379 0.136 Uiso 1 1 calc R
H48C H 0.4327 -0.2518 0.8267 0.136 Uiso 1 1 calc R
C49 C 0.0846(14) 0.6970(11) 0.4521(9) 0.034(3) Uani 1 1 d .
H49 H 0.0004 0.6980 0.4342 0.041 Uiso 1 1 calc R
C50 C 0.0961(16) 0.7705(15) 0.6239(10) 0.057(5) Uani 1 1 d .
H50A H 0.0152 0.7770 0.5915 0.086 Uiso 1 1 calc R
H50B H 0.1588 0.8541 0.6758 0.086 Uiso 1 1 calc R
H50C H 0.0776 0.7087 0.6550 0.086 Uiso 1 1 calc R
C51 C 0.2777(15) 0.7251(15) 0.5842(12) 0.053(4) Uani 1 1 d .
H51A H 0.2911 0.6720 0.5273 0.079 Uiso 1 1 calc R
H51B H 0.2819 0.6891 0.6355 0.079 Uiso 1 1 calc R
H51C H 0.3458 0.8118 0.6133 0.079 Uiso 1 1 calc R
C52 C 0.1985(11) 0.0271(12) -0.0328(9) 0.027(3) Uani 1 1 d .
H52 H 0.2599 -0.0105 -0.0324 0.032 Uiso 1 1 calc R
C53 C 0.0507(12) 0.0869(13) 0.0442(9) 0.033(3) Uani 1 1 d .
H53B H 0.0345 0.1187 -0.0093 0.050 Uiso 1 1 calc R
H53C H 0.0844 0.1574 0.1100 0.050 Uiso 1 1 calc R
H53A H -0.0309 0.0214 0.0362 0.050 Uiso 1 1 calc R
C54 C 0.1801(16) -0.0228(16) 0.1111(11) 0.052(5) Uani 1 1 d .
H54A H 0.1003 -0.0871 0.1069 0.078 Uiso 1 1 calc R
H54B H 0.2224 0.0450 0.1789 0.078 Uiso 1 1 calc R
H54C H 0.2395 -0.0627 0.0970 0.078 Uiso 1 1 calc R
Cu1 Cu -0.16138(16) -0.41765(17) 0.14690(12) 0.0168(3) Uani 1 1 d .
Cu2 Cu 0.05883(16) -0.46078(16) 0.08676(12) 0.0161(3) Uani 1 1 d .
Cu3 Cu 0.19371(18) -0.14790(18) 0.33243(13) 0.0149(3) Uani 1 1 d .
Cu4 Cu 0.32666(16) 0.18614(16) 0.55767(13) 0.0154(3) Uani 1 1 d .
Cu5 Cu 0.53917(16) 0.11290(17) 0.50512(12) 0.0162(3) Uani 1 1 d .
N1 N -0.2779(9) -0.3415(9) 0.0997(7) 0.014(2) Uani 1 1 d .
N2 N -0.2294(9) -0.4442(9) 0.2554(7) 0.017(2) Uani 1 1 d .
N3 N 0.1092(10) -0.4479(10) -0.0277(8) 0.015(2) Uani 1 1 d .
N4 N 0.1890(10) -0.5280(10) 0.1374(7) 0.017(2) Uani 1 1 d .
N5 N 0.2070(9) -0.2459(9) 0.2072(7) 0.016(2) Uani 1 1 d .
N6 N 0.3125(12) -0.2292(11) 0.1953(9) 0.031(3) Uani 1 1 d .
N7 N 0.4068(13) -0.2169(12) 0.1797(11) 0.046(4) Uani 1 1 d .
N8 N 0.0083(9) -0.1920(9) 0.2523(7) 0.018(2) Uani 1 1 d .
N9 N -0.0233(10) -0.1113(10) 0.2393(7) 0.017(2) Uiso 1 1 d .
N10 N -0.0615(10) -0.0374(10) 0.2211(8) 0.025(2) Uani 1 1 d .
N11 N 0.3817(10) -0.0898(10) 0.4176(8) 0.019(2) Uani 1 1 d .
N12 N 0.4279(10) -0.1688(10) 0.4204(8) 0.023(2) Uani 1 1 d .
N13 N 0.4764(10) -0.2390(10) 0.4253(10) 0.034(3) Uani 1 1 d .
N14 N 0.1805(11) -0.0240(10) 0.4543(8) 0.020(2) Uani 1 1 d .
N15 N 0.0767(10) -0.0487(9) 0.4630(7) 0.018(2) Uani 1 1 d .
N16 N -0.0191(12) -0.0619(11) 0.4761(9) 0.032(3) Uani 1 1 d .
N17 N 0.6624(10) 0.0545(10) 0.5753(8) 0.017(2) Uani 1 1 d .
N18 N 0.6032(9) 0.1083(10) 0.3921(7) 0.020(2) Uani 1 1 d .
N19 N 0.2674(10) 0.1902(11) 0.6712(8) 0.020(3) Uani 1 1 d .
N20 N 0.2028(10) 0.2539(10) 0.4948(7) 0.018(2) Uani 1 1 d .
N21 N 0.4161(9) 0.1843(8) 0.4632(7) 0.0043(19) Uiso 1 1 d .
N24 N 0.7801(10) 0.3508(11) 0.7999(8) 0.023(3) Uani 1 1 d .
N25 N 0.8603(10) 0.3144(10) 0.7749(8) 0.021(2) Uiso 1 1 d .
N26 N 0.9363(10) 0.2813(10) 0.7514(8) 0.024(3) Uani 1 1 d .
N27 N 0.6070(10) 0.4010(10) 0.8466(8) 0.015(2) Uiso 1 1 d .
N28 N 0.5239(9) 0.4313(9) 0.8692(7) 0.016(2) Uani 1 1 d .
N29 N 0.4467(12) 0.4598(13) 0.8918(9) 0.040(3) Uani 1 1 d .
N30 N 0.7070(11) 0.3853(12) 0.6104(8) 0.029(3) Uani 1 1 d .
N31 N 0.8230(12) 0.4417(10) 0.6278(8) 0.030(3) Uani 1 1 d .
N32 N 0.9325(12) 0.4925(11) 0.6422(9) 0.042(3) Uani 1 1 d .
N33 N 0.5037(14) 0.4353(15) 0.6645(11) 0.037(4) Uani 1 1 d .
N36 N 0.8585(11) 0.2802(11) 0.9651(8) 0.025(3) Uani 1 1 d .
N37 N 0.8535(10) 0.2409(10) 1.0315(9) 0.028(3) Uani 1 1 d .
N38 N 0.8554(14) 0.2065(13) 1.0971(10) 0.051(4) Uani 1 1 d .
N39 N 0.6745(11) 0.3675(11) 1.0314(8) 0.027(3) Uani 1 1 d .
N40 N 0.5974(10) 0.2913(9) 1.0449(7) 0.018(2) Uiso 1 1 d .
N41 N 0.5239(10) 0.2208(10) 1.0636(8) 0.031(3) Uani 1 1 d .
N42 N 0.1501(12) 0.7289(11) 0.5490(9) 0.039(3) Uani 1 1 d .
N43 N 0.1476(9) 0.0310(10) 0.0375(8) 0.028(2) Uani 1 1 d .
N34 N 0.494(3) 0.510(4) 0.673(4) 0.124(18) Uani 0.60 1 d P
N35 N 0.483(2) 0.502(2) 0.5325(18) 0.054(7) Uani 0.60 1 d P
N34A N 0.490(2) 0.472(2) 0.5962(16) 0.000(5) Uiso 0.40 1 d P
N35A N 0.482(4) 0.617(5) 0.704(3) 0.089(13) Uiso 0.40 1 d P
O1 O -0.0915(8) -0.4158(8) 0.0366(6) 0.0113(19) Uani 1 1 d .
O2 O -0.0268(8) -0.4784(8) 0.1814(6) 0.0151(18) Uani 1 1 d .
O3 O 0.4740(8) 0.1444(8) 0.6196(6) 0.017(2) Uani 1 1 d .
O4 O 0.1259(8) 0.6657(8) 0.3827(6) 0.0271(19) Uani 1 1 d .
O5 O 0.1735(9) 0.0679(9) -0.0986(6) 0.037(2) Uani 1 1 d .
N22 N 0.4451 0.2720 0.4457 0.064 Uani 1 1 d .
N23 N 0.4740 0.3629 0.4258 0.064 Uani 1 1 d .
C21 C 0.3343 -0.5432 0.2773 0.064 Uani 1 1 d .
H21 H 0.3621 -0.5278 0.3470 0.077 Uiso 1 1 calc R
C20 C 0.3821 -0.6051 0.2174 0.064 Uani 1 1 d .
H20 H 0.4488 -0.6293 0.2453 0.077 Uiso 1 1 calc R
C22 C 0.2432 -0.5016 0.2362 0.064 Uani 1 1 d .
H22 H 0.2168 -0.4502 0.2814 0.077 Uiso 1 1 calc R
C18 C 0.2256 -0.6028 0.0682 0.064 Uani 1 1 d .
C19 C 0.3336 -0.6360 0.1101 0.064 Uani 1 1 d .
H19 H 0.3705 -0.6767 0.0676 0.077 Uiso 1 1 calc R
C14 C -0.2122 -0.5411 0.2842 0.064 Uani 1 1 d .
H14 H -0.1806 -0.5961 0.2477 0.077 Uiso 1 1 calc R
C13 C -0.2406 -0.5568 0.3644 0.064 Uani 1 1 d .
H13 H -0.2268 -0.6217 0.3842 0.077 Uiso 1 1 calc R
C11 C -0.3007 -0.3773 0.3914 0.064 Uani 1 1 d .
H11 H -0.3209 -0.3143 0.4319 0.077 Uiso 1 1 calc R
C12 C -0.2897 -0.4789 0.4180 0.064 Uani 1 1 d .
H12 H -0.3151 -0.4937 0.4709 0.077 Uiso 1 1 calc R
Cu6 Cu 0.6467 0.3939 0.7212 0.019 Uani 1 1 d .
Cu7 Cu 0.7337 0.3457 0.9178 0.017 Uani 1 1 d .

loop_
_atom_site_aniso_label
_atom_site_aniso_U_11
_atom_site_aniso_U_22
_atom_site_aniso_U_33
_atom_site_aniso_U_23
_atom_site_aniso_U_13
_atom_site_aniso_U_12
C1 0.017(6) 0.015(6) 0.009(6) 0.002(5) -0.003(5) -0.001(5)
C2 0.026(7) 0.014(6) 0.021(6) 0.007(5) 0.009(5) 0.014(5)
C3 0.047(9) 0.041(8) 0.036(8) 0.025(7) 0.034(7) 0.031(7)
C4 0.055(9) 0.055(10) 0.027(7) 0.026(7) 0.020(7) 0.041(8)
C5 0.041(8) 0.035(8) 0.026(7) 0.021(6) 0.014(6) 0.032(7)
C6 0.036(7) 0.018(7) 0.012(6) -0.001(5) 0.001(5) 0.018(6)
C7 0.024(7) 0.016(6) 0.011(6) 0.000(5) 0.002(5) 0.001(5)
C8 0.013(6) 0.032(7) 0.014(6) 0.007(5) 0.003(5) 0.010(5)
C9 0.011(6) 0.018(6) 0.014(6) -0.004(5) 0.004(5) 0.007(5)
C10 0.027(7) 0.019(6) 0.014(6) -0.001(5) 0.016(5) 0.009(5)
C16 0.008(6) 0.035(7) 0.007(5) -0.001(5) 0.002(5) 0.006(5)
C17 0.030(7) 0.033(7) 0.013(6) 0.009(6) 0.008(5) 0.022(6)
C23 0.094(12) 0.058(10) 0.038(8) 0.039(8) 0.046(9) 0.049(9)
C24 0.19(2) 0.067(13) 0.038(11) 0.015(10) -0.003(13) 0.063(15)
C25 0.021(7) 0.012(6) 0.010(5) 0.003(5) 0.011(5) 0.006(5)
C27 0.022(6) 0.016(6) 0.032(7) 0.010(6) 0.009(6) 0.015(5)
C28 0.027(7) 0.019(7) 0.030(7) 0.014(6) 0.018(6) 0.008(6)
C29 0.019(6) 0.024(7) 0.029(7) 0.012(6) 0.018(5) 0.009(5)
C30 0.007(6) 0.017(6) 0.012(6) 0.003(5) 0.004(5) -0.001(5)
C31 0.028(7) 0.020(6) 0.012(5) 0.002(5) 0.013(5) 0.010(5)
C32 0.026(7) 0.041(8) 0.024(7) 0.021(6) 0.019(6) 0.026(6)
C33 0.009(6) 0.028(7) 0.016(6) -0.001(5) -0.003(5) 0.013(5)
C36 0.025(7) 0.016(6) 0.049(8) 0.016(6) 0.017(6) 0.012(5)
C37 0.025(7) 0.016(6) 0.030(7) 0.015(6) 0.005(5) 0.004(5)
C39 0.009(6) 0.017(6) 0.022(6) 0.009(5) 0.011(5) 0.008(5)
C40 0.024(7) 0.027(7) 0.019(6) 0.007(6) 0.009(5) 0.016(6)
C42 0.019(6) 0.019(6) 0.019(6) 0.011(5) 0.010(5) 0.004(5)
C43 0.026(7) 0.014(6) 0.021(6) 0.004(5) 0.018(5) 0.010(5)
C45 0.035(7) 0.031(7) 0.005(5) 0.005(5) 0.003(5) 0.007(6)
C46 0.017(6) 0.036(8) 0.023(7) 0.008(6) 0.006(5) 0.000(6)
C47 0.039(8) 0.039(8) 0.020(6) 0.014(6) 0.024(6) 0.027(7)
C48 0.116(17) 0.069(13) 0.083(14) 0.062(12) 0.023(13) 0.012(12)
C49 0.054(9) 0.015(7) 0.022(7) -0.005(6) 0.012(7) 0.011(6)
C50 0.072(12) 0.048(10) 0.016(7) -0.006(7) 0.018(8) -0.005(8)
C51 0.049(10) 0.045(10) 0.039(9) 0.014(8) 0.000(8) 0.001(8)
C52 0.022(7) 0.031(7) 0.027(7) 0.007(6) 0.016(6) 0.010(6)
C53 0.024(7) 0.040(8) 0.024(7) 0.001(6) 0.012(6) 0.009(6)
C54 0.069(12) 0.075(12) 0.031(8) 0.034(9) 0.026(8) 0.035(10)
Cu1 0.0172(8) 0.0214(8) 0.0158(8) 0.0066(7) 0.0096(7) 0.0108(7)
Cu2 0.0165(8) 0.0225(8) 0.0143(8) 0.0076(7) 0.0084(7) 0.0117(7)
Cu3 0.0125(6) 0.0155(7) 0.0154(7) 0.0022(5) 0.0069(5) 0.0066(5)
Cu4 0.0134(8) 0.0212(8) 0.0139(8) 0.0054(7) 0.0068(7) 0.0100(7)
Cu5 0.0140(8) 0.0246(9) 0.0127(7) 0.0054(7) 0.0075(6) 0.0108(7)
N1 0.004(5) 0.015(5) 0.016(5) -0.002(4) 0.004(4) 0.003(4)
N2 0.016(5) 0.017(5) 0.021(5) 0.013(5) 0.011(4) 0.004(4)
N3 0.011(5) 0.014(6) 0.014(5) -0.005(4) 0.007(4) 0.004(4)
N4 0.018(6) 0.019(6) 0.013(5) 0.004(5) 0.007(4) 0.006(5)
N5 0.006(5) 0.013(5) 0.014(5) -0.002(4) 0.000(4) -0.006(4)
N6 0.027(7) 0.026(7) 0.030(7) 0.004(6) 0.002(6) 0.012(6)
N7 0.027(8) 0.034(8) 0.060(10) -0.004(7) 0.029(7) 0.003(7)
N8 0.004(5) 0.015(6) 0.014(5) -0.011(4) -0.004(4) 0.001(4)
N10 0.021(6) 0.021(6) 0.027(6) 0.004(5) 0.010(5) 0.003(5)
N11 0.018(6) 0.019(6) 0.031(6) 0.012(5) 0.017(5) 0.012(5)
N12 0.011(5) 0.015(6) 0.022(6) -0.006(5) -0.003(4) -0.003(5)
N13 0.010(5) 0.018(6) 0.064(9) 0.013(6) 0.000(5) 0.005(5)
N14 0.027(7) 0.021(6) 0.015(5) 0.003(5) 0.009(5) 0.016(5)
N15 0.021(7) 0.018(6) 0.019(6) 0.002(5) 0.010(5) 0.014(5)
N16 0.025(7) 0.028(7) 0.039(7) 0.003(6) 0.018(6) 0.011(6)
N17 0.011(5) 0.017(6) 0.025(6) 0.003(5) 0.014(5) 0.006(5)
N18 0.008(5) 0.029(6) 0.018(5) 0.006(5) 0.003(4) 0.006(5)
N19 0.018(6) 0.027(6) 0.016(6) 0.005(5) 0.012(5) 0.011(5)
N20 0.010(5) 0.022(6) 0.010(5) 0.000(5) -0.005(4) 0.004(5)
N24 0.018(6) 0.030(7) 0.019(5) 0.004(5) 0.013(5) 0.008(5)
N26 0.011(6) 0.032(6) 0.013(5) -0.009(5) -0.002(5) 0.010(5)
N28 0.011(5) 0.024(6) 0.005(4) -0.004(4) 0.000(4) 0.006(5)
N29 0.026(7) 0.058(9) 0.030(7) 0.008(7) 0.014(6) 0.017(7)
N30 0.014(6) 0.048(8) 0.019(6) 0.010(6) 0.002(5) 0.011(6)
N31 0.045(8) 0.024(6) 0.027(6) 0.008(5) 0.024(6) 0.017(6)
N32 0.034(7) 0.038(7) 0.047(8) 0.005(6) 0.029(6) 0.007(6)
N33 0.022(7) 0.060(11) 0.033(7) 0.019(8) 0.006(6) 0.023(8)
N36 0.036(7) 0.033(7) 0.026(6) 0.023(6) 0.020(5) 0.021(6)
N37 0.023(6) 0.030(6) 0.048(7) 0.020(6) 0.024(6) 0.019(5)
N38 0.083(11) 0.067(10) 0.068(9) 0.053(9) 0.060(9) 0.060(9)
N39 0.032(7) 0.026(6) 0.026(6) 0.010(5) 0.018(6) 0.012(5)
N41 0.035(7) 0.024(6) 0.035(6) 0.010(5) 0.021(5) 0.008(5)
N42 0.054(8) 0.029(7) 0.030(7) 0.012(6) 0.015(6) 0.010(6)
N43 0.020(6) 0.037(6) 0.045(7) 0.026(6) 0.023(5) 0.019(5)
N34 0.010(14) 0.10(3) 0.21(5) 0.07(3) -0.03(2) -0.006(17)
N35 0.048(14) 0.082(18) 0.071(16) 0.054(15) 0.034(13) 0.042(13)
O1 0.011(5) 0.010(4) 0.004(4) -0.002(4) -0.002(3) 0.001(4)
O2 0.019(4) 0.017(4) 0.024(4) 0.012(4) 0.020(4) 0.012(4)
O3 0.016(5) 0.024(5) 0.024(5) 0.011(4) 0.015(4) 0.016(4)
O4 0.034(5) 0.028(5) 0.025(5) 0.010(4) 0.016(4) 0.016(4)
O5 0.049(6) 0.046(6) 0.025(5) 0.017(5) 0.018(5) 0.023(5)
N22 0.050 0.050 0.050 0.000 0.000 0.000
N23 0.050 0.050 0.050 0.000 0.000 0.000
C21 0.050 0.050 0.050 0.000 0.000 0.000
C20 0.050 0.050 0.050 0.000 0.000 0.000
C22 0.050 0.050 0.050 0.000 0.000 0.000
C18 0.050 0.050 0.050 0.000 0.000 0.000
C19 0.050 0.050 0.050 0.000 0.000 0.000
C14 0.050 0.050 0.050 0.000 0.000 0.000
C13 0.050 0.050 0.050 0.000 0.000 0.000
C11 0.050 0.050 0.050 0.000 0.000 0.000
C12 0.050 0.050 0.050 0.000 0.000 0.000
Cu6 0.014 0.028 0.014 0.006 0.007 0.009
Cu7 0.017 0.020 0.015 0.004 0.008 0.007

loop_
_atom_type_symbol
_atom_type_description
_atom_type_scat_dispersion_real
_atom_type_scat_dispersion_imag
_atom_type_scat_source
C C 0.0033 0.0016 'International Tables Vol C Tables 4.2.6.8 and 6.1.1.4'
H H 0.0000 0.0000 'International Tables Vol C Tables 4.2.6.8 and 6.1.1.4'
N N 0.0061 0.0033 'International Tables Vol C Tables 4.2.6.8 and 6.1.1.4'
O O 0.0106 0.0060 'International Tables Vol C Tables 4.2.6.8 and 6.1.1.4'
Cu Cu 0.3201 1.2651 'International Tables Vol C Tables 4.2.6.8 and 6.1.1.4'

loop_
_geom_angle_atom_site_label_1
_geom_angle_atom_site_label_2
_geom_angle_atom_site_label_3
_geom_angle
_geom_angle_site_symmetry_1
_geom_angle_site_symmetry_3
O1 C1 C2 120.7(10) . .
O1 C1 C6 121.1(10) . .
C2 C1 C6 118.2(10) . .
C1 C2 C3 121.2(10) . .
C1 C2 C15 124.0(9) . .
C3 C2 C15 114.9(10) . .
C4 C3 C2 121.2(11) . .
C3 C4 C5 119.2(11) . .
C3 C4 C23 120.4(12) . .
C5 C4 C23 120.3(11) . .
C4 C5 C6 122.5(11) . .
C5 C6 C1 117.7(11) . .
C5 C6 C7 116.7(10) . .
C1 C6 C7 125.7(10) . .
N1 C7 C6 124.7(10) . .
N1 C8 C9 111.7(8) . .
C10 C9 C8 113.9(9) . .
N2 C10 C11 123.0(8) . .
N2 C10 C9 117.2(8) . .
C11 C10 C9 119.5(8) . .
N3 C15 C2 126.8(9) . .
N3 C16 C17 110.4(8) . .
C18 C17 C16 115.1(9) . .
C24 C23 C4 114.1(13) . .
O3 C25 C26 121.4(9) . .
O3 C25 C30 120.7(9) . .
C26 C25 C30 117.9(9) . .
C27 C26 C25 119.1(9) . .
C27 C26 C39 116.7(9) . .
C25 C26 C39 124.1(9) . .
C28 C27 C26 123.8(10) . .
C29 C28 C27 116.7(10) . .
C29 C28 C47 120.2(9) . .
C27 C28 C47 123.0(9) . .
C28 C29 C30 123.8(10) . .
C29 C30 C31 117.3(9) . .
C29 C30 C25 118.7(10) . .
C31 C30 C25 124.0(9) . .
N19 C31 C30 128.3(9) . .
N19 C32 C33 111.6(8) . .
C34 C33 C32 109.5(9) . .
N20 C34 C35 120.4(9) . .
N20 C34 C33 118.6(8) . .
C35 C34 C33 121.0(10) . .
C36 C35 C34 121.9(11) . .
C35 C36 C37 117.5(11) . .
C38 C37 C36 118.1(11) . .
N20 C38 C37 123.9(10) . .
N17 C39 C26 129.1(9) . .
N17 C40 C41 113.2(7) . .
C42 C41 C40 113.1(8) . .
N18 C42 C43 119.8(10) . .
N18 C42 C41 118.8(10) . .
C43 C42 C41 121.4(10) . .
C44 C43 C42 121.9(11) . .
C43 C44 C45 117.7(11) . .
C46 C45 C44 118.5(11) . .
C45 C46 N18 125.1(12) . .
C48 C47 C28 114.4(10) . .
O4 C49 N42 124.7(14) . .
O5 C52 N43 125.6(12) . .
O2 Cu1 N1 169.4(4) . .
O2 Cu1 O1 78.8(3) . .
N1 Cu1 O1 91.5(4) . .
O2 Cu1 N2 94.7(3) . .
N1 Cu1 N2 95.3(4) . .
O1 Cu1 N2 171.6(4) . .
O2 Cu1 N39 93.0(4) . 1_444
N1 Cu1 N39 90.9(4) . 1_444
O1 Cu1 N39 87.2(3) . 1_444
N2 Cu1 N39 87.7(4) . 1_444
O2 Cu1 N8 88.5(3) . .
N1 Cu1 N8 86.8(4) . .
O1 Cu1 N8 88.3(3) . .
N2 Cu1 N8 97.0(4) . .
N39 Cu1 N8 174.9(3) 1_444 .
O2 Cu1 Cu2 38.2(2) . .
N1 Cu1 Cu2 131.6(3) . .
O1 Cu1 Cu2 40.9(2) . .
N2 Cu1 Cu2 133.0(3) . .
N39 Cu1 Cu2 94.1(3) 1_444 .
N8 Cu1 Cu2 84.1(2) . .
O2 Cu1 Cu7 84.2(3) . 1_444
N1 Cu1 Cu7 93.5(3) . 1_444
O1 Cu1 Cu7 52.4(2) . 1_444
N2 Cu1 Cu7 121.9(3) . 1_444
N39 Cu1 Cu7 34.8(2) 1_444 1_444
N8 Cu1 Cu7 140.8(2) . 1_444
Cu2 Cu1 Cu7 66.67(4) . 1_444
O2 Cu1 Cu3 64.3(3) . .
N1 Cu1 Cu3 110.9(3) . .
O1 Cu1 Cu3 85.2(2) . .
N2 Cu1 Cu3 97.0(3) . .
N39 Cu1 Cu3 157.0(3) 1_444 .
N8 Cu1 Cu3 24.3(2) . .
Cu2 Cu1 Cu3 66.34(5) . .
Cu7 Cu1 Cu3 132.11(5) 1_444 .
O2 Cu2 N3 167.8(4) . .
O2 Cu2 N4 95.5(4) . .
N3 Cu2 N4 95.3(4) . .
O2 Cu2 O1 78.7(3) . .
N3 Cu2 O1 90.0(4) . .
N4 Cu2 O1 171.5(4) . .
O2 Cu2 N5 89.1(3) . .
N3 Cu2 N5 96.5(4) . .
N4 Cu2 N5 90.3(4) . .
O1 Cu2 N5 95.8(3) . .
O2 Cu2 Cu1 38.2(2) . .
N3 Cu2 Cu1 130.7(3) . .
N4 Cu2 Cu1 133.7(3) . .
O1 Cu2 Cu1 40.7(2) . .
N5 Cu2 Cu1 89.2(2) . .
O2 Cu2 Cu3 66.1(3) . .
N3 Cu2 Cu3 118.3(3) . .
N4 Cu2 Cu3 96.3(3) . .
O1 Cu2 Cu3 87.1(2) . .
N5 Cu2 Cu3 23.4(2) . .
Cu1 Cu2 Cu3 68.78(5) . .
N5 Cu3 N8 88.0(4) . .
N5 Cu3 N11 95.0(4) . .
N8 Cu3 N11 175.7(5) . .
N5 Cu3 N14 171.0(4) . .
N8 Cu3 N14 89.6(4) . .
N11 Cu3 N14 87.0(4) . .
N5 Cu3 O4 94.7(3) . 1_545
N8 Cu3 O4 91.2(3) . 1_545
N11 Cu3 O4 91.7(3) . 1_545
N14 Cu3 O4 94.0(3) . 1_545
N5 Cu3 Cu5 107.3(3) . .
N8 Cu3 Cu5 148.5(3) . .
N11 Cu3 Cu5 27.2(3) . .
N14 Cu3 Cu5 71.0(3) . .
O4 Cu3 Cu5 114.04(19) 1_545 .
N5 Cu3 Cu2 29.4(3) . .
N8 Cu3 Cu2 69.6(3) . .
N11 Cu3 Cu2 114.3(3) . .
N14 Cu3 Cu2 154.6(3) . .
O4 Cu3 Cu2 72.83(19) 1_545 .
Cu5 Cu3 Cu2 133.97(5) . .
N5 Cu3 Cu4 146.6(3) . .
N8 Cu3 Cu4 108.0(3) . .
N11 Cu3 Cu4 67.9(3) . .
N14 Cu3 Cu4 27.9(3) . .
O4 Cu3 Cu4 113.54(19) 1_545 .
Cu5 Cu3 Cu4 45.89(3) . .
Cu2 Cu3 Cu4 173.47(5) . .
N5 Cu3 Cu1 71.3(3) . .
N8 Cu3 Cu1 31.4(3) . .
N11 Cu3 Cu1 152.9(3) . .
N14 Cu3 Cu1 110.2(3) . .
O4 Cu3 Cu1 67.04(19) 1_545 .
Cu5 Cu3 Cu1 178.40(5) . .
Cu2 Cu3 Cu1 44.87(3) . .
Cu4 Cu3 Cu1 135.08(5) . .
N21 Cu4 N19 168.9(4) . .
N21 Cu4 O3 78.0(3) . .
N19 Cu4 O3 91.3(4) . .
N21 Cu4 N20 95.7(4) . .
N19 Cu4 N20 94.5(4) . .
O3 Cu4 N20 170.0(4) . .
N21 Cu4 N14 89.7(4) . .
N19 Cu4 N14 94.6(4) . .
O3 Cu4 N14 96.3(4) . .
N20 Cu4 N14 91.4(4) . .
N21 Cu4 N33 85.5(4) . .
N19 Cu4 N33 90.5(4) . .
O3 Cu4 N33 84.5(4) . .
N20 Cu4 N33 87.3(4) . .
N14 Cu4 N33 174.8(4) . .
N21 Cu4 Cu5 38.2(2) . .
N19 Cu4 Cu5 131.7(3) . .
O3 Cu4 Cu5 40.7(2) . .
N20 Cu4 Cu5 133.8(3) . .
N14 Cu4 Cu5 87.3(3) . .
N33 Cu4 Cu5 90.0(3) . .
N21 Cu4 Cu6 79.1(3) . .
N19 Cu4 Cu6 91.9(3) . .
O3 Cu4 Cu6 51.1(3) . .
N20 Cu4 Cu6 120.4(3) . .
N14 Cu4 Cu6 146.9(2) . .
N33 Cu4 Cu6 33.4(3) . .
Cu5 Cu4 Cu6 64.68(4) . .
N21 Cu4 Cu3 65.8(3) . .
N19 Cu4 Cu3 117.1(3) . .
O3 Cu4 Cu3 86.6(3) . .
N20 Cu4 Cu3 98.0(3) . .
N14 Cu4 Cu3 24.3(3) . .
N33 Cu4 Cu3 151.1(3) . .
Cu5 Cu4 Cu3 65.87(4) . .
Cu6 Cu4 Cu3 130.19(5) . .
N21 Cu5 N17 168.2(4) . .
N21 Cu5 N18 95.1(4) . .
N17 Cu5 N18 95.9(4) . .
N21 Cu5 O3 77.8(3) . .
N17 Cu5 O3 90.8(3) . .
N18 Cu5 O3 170.8(4) . .
N21 Cu5 N11 91.3(4) . .
N17 Cu5 N11 92.5(4) . .
N18 Cu5 N11 92.9(4) . .
O3 Cu5 N11 93.1(4) . .
N21 Cu5 Cu4 38.2(3) . .
N17 Cu5 Cu4 131.0(3) . .
N18 Cu5 Cu4 133.1(3) . .
O3 Cu5 Cu4 40.5(2) . .
N11 Cu5 Cu4 86.4(2) . .
N21 Cu5 Cu6 78.5(3) . .
N17 Cu5 Cu6 91.9(3) . .
N18 Cu5 Cu6 122.7(3) . .
O3 Cu5 Cu6 50.6(3) . .
N11 Cu5 Cu6 143.4(2) . .
Cu4 Cu5 Cu6 63.90(4) . .
N21 Cu5 Cu3 67.6(3) . .
N17 Cu5 Cu3 115.8(3) . .
N18 Cu5 Cu3 94.3(3) . .
O3 Cu5 Cu3 88.4(3) . .
N11 Cu5 Cu3 23.7(2) . .
Cu4 Cu5 Cu3 68.24(5) . .
Cu6 Cu5 Cu3 131.77(5) . .
C7 N1 C8 114.6(7) . .
C7 N1 Cu1 127.4(6) . .
C8 N1 Cu1 117.7(6) . .
C10 N2 C14 118.8(6) . .
C10 N2 Cu1 125.3(5) . .
C14 N2 Cu1 115.7(6) . .
C15 N3 C16 114.2(7) . .
C15 N3 Cu2 125.8(7) . .
C16 N3 Cu2 120.0(6) . .
C22 N4 C18 119.3(7) . .
C22 N4 Cu2 121.7(6) . .
C18 N4 Cu2 119.0(6) . .
N6 N5 Cu3 122.9(9) . .
N6 N5 Cu2 105.2(8) . .
Cu3 N5 Cu2 127.2(4) . .
N7 N6 N5 176.8(15) . .
N9 N8 Cu3 119.8(8) . .
N9 N8 Cu1 114.9(8) . .
Cu3 N8 Cu1 124.3(4) . .
N10 N9 N8 175.7(12) . .
N12 N11 Cu3 119.7(8) . .
N12 N11 Cu5 111.0(8) . .
Cu3 N11 Cu5 129.1(5) . .
N13 N12 N11 177.1(12) . .
N15 N14 Cu3 117.9(9) . .
N15 N14 Cu4 112.4(8) . .
Cu3 N14 Cu4 127.8(5) . .
N16 N15 N14 174.4(13) . .
C39 N17 C40 117.6(7) . .
C39 N17 Cu5 124.0(6) . .
C40 N17 Cu5 118.4(6) . .
C42 N18 C46 116.9(10) . .
C42 N18 Cu5 124.3(8) . .
C46 N18 Cu5 118.8(8) . .
C31 N19 C32 117.1(7) . .
C31 N19 Cu4 124.8(7) . .
C32 N19 Cu4 117.9(6) . .
C38 N20 C34 117.8(7) . .
C38 N20 Cu4 117.6(6) . .
C34 N20 Cu4 124.5(6) . .
N22 N21 Cu4 116.3(6) . .
N22 N21 Cu5 122.2(6) . .
Cu4 N21 Cu5 103.6(4) . .
N25 N24 Cu7 125.7(8) . .
N25 N24 Cu6 129.0(8) . .
Cu7 N24 Cu6 104.3(5) . .
N26 N25 N24 179.4(12) . .
N28 N27 Cu7 130.6(8) . .
N28 N27 Cu6 126.5(8) . .
Cu7 N27 Cu6 102.9(5) . .
N29 N28 N27 179.0(12) . .
N31 N30 Cu6 119.6(9) . .
N32 N31 N30 178.2(14) . .
N34 N33 N34A 59(3) . .
N34 N33 Cu6 133(3) . .
N34A N33 Cu6 126.2(14) . .
N34 N33 Cu4 131(2) . .
N34A N33 Cu4 98.6(13) . .
Cu6 N33 Cu4 95.2(6) . .
N37 N36 Cu7 119.5(9) . .
N38 N37 N36 176.6(15) . .
N40 N39 Cu7 128.7(10) . .
N40 N39 Cu1 130.9(9) . 1_666
Cu7 N39 Cu1 99.3(4) . 1_666
N41 N40 N39 176.3(13) . .
C49 N42 C50 120.1(13) . .
C49 N42 C51 122.2(12) . .
C50 N42 C51 117.7(12) . .
C52 N43 C54 122.0(11) . .
C52 N43 C53 122.0(10) . .
C54 N43 C53 116.0(10) . .
N33 N34 N34A 75(4) . .
N33 N34 N35A 168(6) . .
N34A N34 N35A 117(4) . .
N34 N34A N35 138(3) . .
N34 N34A N33 46(2) . .
N35 N34A N33 175(3) . .
C1 O1 Cu1 127.5(5) . .
C1 O1 Cu2 128.0(5) . .
Cu1 O1 Cu2 98.3(3) . .
Cu1 O2 Cu2 103.5(3) . .
C25 O3 Cu4 127.1(5) . .
C25 O3 Cu5 126.7(5) . .
Cu4 O3 Cu5 98.8(3) . .
C25 O3 Cu6 105.9(5) . .
Cu4 O3 Cu6 94.1(3) . .
Cu5 O3 Cu6 94.8(3) . .
N21 N22 N23 178.9(5) . .
C20 C21 C22 118.7 . .
C21 C20 C19 120.7 . .
N4 C22 C21 125.3(4) . .
N4 C18 C17 121.1(5) . .
N4 C18 C19 116.9(4) . .
C17 C18 C19 120.5(5) . .
C20 C19 C18 118.5 . .
C13 C14 N2 120.2(4) . .
C14 C13 C12 121.0 . .
C10 C11 C12 117.5(4) . .
C13 C12 C11 118.3 . .
N30 Cu6 N33 94.4(5) . .
N30 Cu6 N24 96.4(4) . .
N33 Cu6 N24 169.2(5) . .
N30 Cu6 N27 172.0(4) . .
N33 Cu6 N27 93.5(5) . .
N24 Cu6 N27 75.7(4) . .
N30 Cu6 O3 90.5(4) . .
N33 Cu6 O3 86.2(5) . .
N24 Cu6 O3 93.0(4) . .
N27 Cu6 O3 91.3(3) . .
N30 Cu6 Cu7 133.9(3) . .
N33 Cu6 Cu7 131.6(4) . .
N24 Cu6 Cu7 37.6(3) . .
N27 Cu6 Cu7 38.2(3) . .
O3 Cu6 Cu7 90.37(16) . .
N30 Cu6 Cu4 92.1(3) . .
N33 Cu6 Cu4 51.4(5) . .
N24 Cu6 Cu4 127.3(3) . .
N27 Cu6 Cu4 93.8(3) . .
O3 Cu6 Cu4 34.81(16) . .
Cu7 Cu6 Cu4 113.27(2) . .
N30 Cu6 Cu5 56.0(4) . .
N33 Cu6 Cu5 92.8(5) . .
N24 Cu6 Cu5 92.6(3) . .
N27 Cu6 Cu5 124.8(3) . .
O3 Cu6 Cu5 34.67(17) . .
Cu7 Cu6 Cu5 110.72(3) . .
Cu4 Cu6 Cu5 51.42(3) . .
N36 Cu7 N39 96.6(4) . .
N36 Cu7 N24 94.3(4) . .
N39 Cu7 N24 168.1(5) . .
N36 Cu7 N27 170.4(4) . .
N39 Cu7 N27 92.5(4) . .
N24 Cu7 N27 76.8(4) . .
N36 Cu7 Cu6 132.0(3) . .
N39 Cu7 Cu6 131.4(3) . .
N24 Cu7 Cu6 38.1(3) . .
N27 Cu7 Cu6 38.9(3) . .

loop_
_geom_bond_atom_site_label_1
_geom_bond_atom_site_label_2
_geom_bond_distance
_geom_bond_site_symmetry_2
C1 O1 1.330(10) .
C1 C2 1.383(16) .
C1 C6 1.433(16) .
C2 C3 1.429(15) .
C2 C15 1.500(15) .
C3 C4 1.329(17) .
C4 C5 1.386(17) .
C4 C23 1.493(15) .
C5 C6 1.424(14) .
C6 C7 1.457(16) .
C7 N1 1.291(10) .
C8 N1 1.484(11) .
C8 C9 1.550(14) .
C9 C10 1.495(14) .
C10 N2 1.330(10) .
C10 C11 1.390(10) .
C15 N3 1.268(10) .
C16 N3 1.466(11) .
C16 C17 1.522(15) .
C17 C18 1.402(10) .
C23 C24 1.47(2) .
C25 O3 1.318(10) .
C25 C26 1.409(14) .
C25 C30 1.458(14) .
C26 C27 1.407(14) .
C26 C39 1.432(14) .
C27 C28 1.385(15) .
C28 C29 1.377(15) .
C28 C47 1.516(11) .
C29 C30 1.393(14) .
C30 C31 1.423(15) .
C31 N19 1.281(10) .
C32 N19 1.462(11) .
C32 C33 1.593(15) .
C33 C34 1.516(14) .
C34 N20 1.355(11) .
C34 C35 1.369(14) .
C35 C36 1.365(16) .
C36 C37 1.407(16) .
C37 C38 1.358(14) .
C38 N20 1.346(10) .
C39 N17 1.265(10) .
C40 N17 1.476(11) .
C40 C41 1.516(11) .
C41 C42 1.491(14) .
C42 N18 1.340(14) .
C42 C43 1.406(14) .
C43 C44 1.343(15) .
C44 C45 1.387(16) .
C45 C46 1.338(15) .
C46 N18 1.356(14) .
C47 C48 1.51(2) .
C49 O4 1.252(14) .
C49 N42 1.331(16) .
C50 N42 1.448(17) .
C51 N42 1.461(18) .
C52 O5 1.228(14) .
C52 N43 1.318(14) .
C53 N43 1.481(15) .
C54 N43 1.454(15) .
Cu1 O2 1.935(8) .
Cu1 N1 1.950(9) .
Cu1 O1 2.005(8) .
Cu1 N2 2.026(9) .
Cu1 N39 2.459(12) 1_444
Cu1 N8 2.535(10) .
Cu1 Cu2 3.0398(19) .
Cu1 Cu7 3.3803(18) 1_444
Cu1 Cu3 4.016(2) .
Cu2 O2 1.935(7) .
Cu2 N3 1.964(10) .
Cu2 N4 2.006(10) .
Cu2 O1 2.012(8) .
Cu2 N5 2.432(10) .
Cu2 Cu3 3.946(2) .
Cu3 N5 1.967(10) .
Cu3 N8 1.998(9) .
Cu3 N11 2.010(10) .
Cu3 N14 2.059(11) .
Cu3 O4 2.520(8) 1_545
Cu3 Cu5 3.880(2) .
Cu3 Cu4 3.948(2) .
Cu4 N21 1.942(9) .
Cu4 N19 1.969(10) .
Cu4 O3 2.007(8) .
Cu4 N20 2.021(10) .
Cu4 N14 2.336(11) .
Cu4 N33 2.751(16) .
Cu4 Cu5 3.0522(18) .
Cu4 Cu6 3.5062(17) .
Cu5 N21 1.942(9) .
Cu5 N17 1.980(10) .
Cu5 N18 1.992(10) .
Cu5 O3 2.014(8) .
Cu5 N11 2.286(11) .
Cu5 Cu6 3.5293(18) .
N2 C14 1.399(9) .
N4 C22 1.346(10) .
N4 C18 1.400(10) .
N5 N6 1.242(15) .
N6 N7 1.147(16) .
N8 N9 1.182(13) .
N9 N10 1.172(13) .
N11 N12 1.228(14) .
N12 N13 1.155(13) .
N14 N15 1.197(14) .
N15 N16 1.144(14) .
N21 N22 1.127(8) .
N24 N25 1.232(14) .
N24 Cu7 1.970(10) .
N24 Cu6 1.992(11) .
N25 N26 1.157(14) .
N27 N28 1.213(14) .
N27 Cu7 1.987(10) .
N27 Cu6 2.015(10) .
N28 N29 1.140(15) .
N30 N31 1.226(15) .
N30 Cu6 1.932(11) .
N31 N32 1.160(15) .
N33 N34 0.91(4) .
N33 N34A 1.22(3) .
N33 Cu6 1.939(13) .
N36 N37 1.218(14) .
N36 Cu7 1.928(11) .
N37 N38 1.162(14) .
N39 N40 1.170(14) .
N39 Cu7 1.956(11) .
N39 Cu1 2.459(12) 1_666
N40 N41 1.154(13) .
N34 N34A 1.09(5) .
N34 N35A 1.30(5) .
N35 N34A 1.10(3) .
O3 Cu6 2.735(9) .
N22 N23 1.1833 .
C21 C20 1.3284 .
C21 C22 1.3843 .
C20 C19 1.4474 .
C18 C19 1.4750 .
C14 C13 1.3623 .
C13 C12 1.3964 .
C11 C12 1.4161 .
Cu6 Cu7 3.1294 .
